data_7236520
loop_
_publ_author_name
'Wang, Tao'
'Zhu, Rong-Rong'
'Zhang, Xiao-Feng'
'Yan, Tong'
'Wang, Quan'
'Feng, Jing'
'Zhou, Jie'
'Du, Lin'
'Zhao, Qi-Hua'

_publ_section_title
;
 Assembly of a series of zinc coordination polymers based on
 5-functionalized isophthalic acids and dipyridyl
;
_journal_issue 14
_journal_name_full 'RSC Advances'
_journal_page_first 7428
_journal_paper_doi 10.1039/C7RA12874F
_journal_volume 8
_journal_year 2018
_chemical_formula_moiety 'C23 H20 N2 O5 Zn, H2 O'
_chemical_formula_sum 'C23 H22 N2 O6 Zn'
_chemical_formula_weight 487.79
_space_group_crystal_system triclinic
_space_group_IT_number 2
_space_group_name_Hall '-P 1'
_space_group_name_H-M_alt 'P -1'
_atom_sites_solution_hydrogens mixed
_audit_creation_method SHELXL-2014
_audit_update_record
;
2018-02-08 deposited with the CCDC.
2018-02-09 downloaded from the CCDC.
;
_cell_angle_alpha 100.477(2)
_cell_angle_beta 100.808(2)
_cell_angle_gamma 113.570(2)
_cell_formula_units_Z 2
_cell_length_a 9.5648(16)
_cell_length_b 11.4815(16)
_cell_length_c 11.5626(16)
_cell_measurement_reflns_used 2098
_cell_measurement_temperature 293(2)
_cell_measurement_theta_max 22.37
_cell_measurement_theta_min 2.33
_cell_volume 1095.7(3)
_computing_cell_refinement 'Bruker SMART'
_computing_data_collection 'Bruker SMART'
_computing_data_reduction 'Bruker SAINT'
_computing_structure_refinement 'SHELXL-2014 (Sheldrick, 2014)'
_computing_structure_solution 'SHELXL-2014 (Sheldrick, 2014)'
_diffrn_ambient_temperature 293(2)
_diffrn_measured_fraction_theta_full 0.959
_diffrn_measured_fraction_theta_max 0.986
_diffrn_measurement_device_type 'CCD area detector'
_diffrn_measurement_method 'phi and omega scans'
_diffrn_radiation_type MoK\a
_diffrn_radiation_wavelength 0.71073
_diffrn_reflns_av_R_equivalents 0.0340
_diffrn_reflns_av_unetI/netI 0.0554
_diffrn_reflns_Laue_measured_fraction_full 0.959
_diffrn_reflns_Laue_measured_fraction_max 0.986
_diffrn_reflns_limit_h_max 11
_diffrn_reflns_limit_h_min -11
_diffrn_reflns_limit_k_max 13
_diffrn_reflns_limit_k_min -13
_diffrn_reflns_limit_l_max 13
_diffrn_reflns_limit_l_min -13
_diffrn_reflns_number 8549
_diffrn_reflns_point_group_measured_fraction_full 0.959
_diffrn_reflns_point_group_measured_fraction_max 0.986
_diffrn_reflns_theta_full 25.242
_diffrn_reflns_theta_max 25.000
_diffrn_reflns_theta_min 1.871
_diffrn_source 'sealed tube'
_exptl_absorpt_coefficient_mu 1.163
_exptl_crystal_colour colourless
_exptl_crystal_density_diffrn 1.479
_exptl_crystal_description block
_exptl_crystal_F_000 504
_exptl_crystal_size_max 0.22
_exptl_crystal_size_mid 0.20
_exptl_crystal_size_min 0.18
_refine_diff_density_max 0.402
_refine_diff_density_min -0.308
_refine_diff_density_rms 0.064
_refine_ls_extinction_method none
_refine_ls_goodness_of_fit_ref 1.025
_refine_ls_hydrogen_treatment mixed
_refine_ls_matrix_type full
_refine_ls_number_parameters 298
_refine_ls_number_reflns 3803
_refine_ls_number_restraints 0
_refine_ls_restrained_S_all 1.025
_refine_ls_R_factor_all 0.0620
_refine_ls_R_factor_gt 0.0401
_refine_ls_shift/su_max 0.000
_refine_ls_shift/su_mean 0.000
_refine_ls_structure_factor_coef Fsqd
_refine_ls_weighting_details 'w=1/[\s^2^(Fo^2^)+(0.0466P)^2^] where P=(Fo^2^+2Fc^2^)/3'
_refine_ls_weighting_scheme calc
_refine_ls_wR_factor_gt 0.0872
_refine_ls_wR_factor_ref 0.0950
_reflns_Friedel_coverage 0.000
_reflns_number_gt 2889
_reflns_number_total 3858
_reflns_threshold_expression 'I > 2\s(I)'
_cod_data_source_file c7ra12874f2.cif
_cod_data_source_block 6
_cod_database_code 7236520
_shelx_space_group_comment
;
The symmetry employed for this shelxl refinement is uniquely defined
by the following loop, which should always be used as a source of
symmetry information in preference to the above space-group names.
They are only intended as comments.
;
_shelxl_version_number 2014-3

loop_
_space_group_symop_operation_xyz
'x, y, z'
'-x, -y, -z'

loop_
_atom_site_label
_atom_site_type_symbol
_atom_site_fract_x
_atom_site_fract_y
_atom_site_fract_z
_atom_site_U_iso_or_equiv
_atom_site_adp_type
_atom_site_occupancy
_atom_site_site_symmetry_order
_atom_site_calc_flag
_atom_site_refinement_flags_posn
_atom_site_refinement_flags_adp
Zn1 Zn 0.18572(4) 0.87941(3) 0.12229(3) 0.03277(14) Uani 1 1 d . .
O1 O 0.2793(2) 0.8181(2) 0.00614(19) 0.0411(5) Uani 1 1 d . .
O3 O 0.9685(2) 0.8527(2) 0.0635(2) 0.0434(6) Uani 1 1 d . .
O2 O 0.5164(3) 0.9380(2) 0.1427(2) 0.0542(7) Uani 1 1 d . .
O5 O 0.3099(3) 0.4271(2) -0.2262(2) 0.0604(7) Uani 1 1 d . .
O4 O 0.9134(3) 0.6527(3) -0.0457(3) 0.0741(9) Uani 1 1 d . .
N1 N 0.2733(3) 1.0690(2) 0.2325(2) 0.0338(6) Uani 1 1 d . .
N2 N 0.1772(3) 0.7638(2) 0.2412(2) 0.0385(6) Uani 1 1 d . .
C7 C 0.4277(4) 0.8475(3) 0.0497(3) 0.0350(7) Uani 1 1 d . .
C12 C 0.4293(4) 1.1493(3) 0.2880(3) 0.0422(8) Uani 1 1 d . .
H12 H 0.5029 1.1188 0.2736 0.051 Uiso 1 1 calc R U
C20 C 0.0762(4) 0.5870(3) 0.3802(3) 0.0423(8) Uani 1 1 d . .
C2 C 0.6472(3) 0.7933(3) 0.0104(3) 0.0351(7) Uani 1 1 d . .
H2 H 0.7211 0.8766 0.0620 0.042 Uiso 1 1 calc R U
C8 C 0.8714(4) 0.7365(3) -0.0080(3) 0.0396(8) Uani 1 1 d . .
C5 C 0.4275(4) 0.5463(3) -0.1483(3) 0.0428(8) Uani 1 1 d . .
C1 C 0.4844(3) 0.7578(3) -0.0159(3) 0.0349(7) Uani 1 1 d . .
C16 C 0.1715(4) 1.1162(3) 0.2541(3) 0.0409(8) Uani 1 1 d . .
H16 H 0.0633 1.0622 0.2162 0.049 Uiso 1 1 calc R U
C4 C 0.5883(4) 0.5801(3) -0.1195(3) 0.0407(8) Uani 1 1 d . .
H4 H 0.6229 0.5201 -0.1527 0.049 Uiso 1 1 calc R U
C3 C 0.6984(3) 0.7045(3) -0.0403(3) 0.0346(7) Uani 1 1 d . .
C14 C 0.3771(4) 1.3232(3) 0.3882(3) 0.0368(8) Uani 1 1 d . .
C6 C 0.3747(4) 0.6347(3) -0.0965(3) 0.0415(8) Uani 1 1 d . .
H6 H 0.2664 0.6114 -0.1158 0.050 Uiso 1 1 calc R U
C15 C 0.2175(4) 1.2403(3) 0.3292(3) 0.0417(8) Uani 1 1 d . .
H15 H 0.1413 1.2687 0.3404 0.050 Uiso 1 1 calc R U
C13 C 0.4843(4) 1.2745(3) 0.3648(3) 0.0438(8) Uani 1 1 d . .
H13 H 0.5931 1.3268 0.4013 0.053 Uiso 1 1 calc R U
C17 C 0.4265(4) 1.4551(3) 0.4684(3) 0.0423(8) Uani 1 1 d . .
H17 H 0.3457 1.4789 0.4760 0.051 Uiso 1 1 calc R U
C19 C 0.0745(4) 0.5435(3) 0.2604(3) 0.0440(9) Uani 1 1 d . .
H19 H 0.0394 0.4538 0.2239 0.053 Uiso 1 1 calc R U
C22 C 0.1877(4) 0.8064(3) 0.3602(3) 0.0468(9) Uani 1 1 d . .
H22 H 0.2297 0.8971 0.3960 0.056 Uiso 1 1 calc R U
C23 C 0.0055(4) 0.4875(4) 0.4451(3) 0.0479(9) Uani 1 1 d . .
H23 H -0.0346 0.3987 0.4020 0.057 Uiso 1 1 calc R U
C18 C 0.1247(4) 0.6332(3) 0.1952(3) 0.0434(8) Uani 1 1 d . .
H18 H 0.1221 0.6015 0.1144 0.052 Uiso 1 1 calc R U
C9 C 0.3544(4) 0.3264(3) -0.2711(3) 0.0459(9) Uani 1 1 d . .
H9A H 0.4131 0.3103 -0.2030 0.055 Uiso 1 1 calc R U
H9B H 0.4221 0.3546 -0.3235 0.055 Uiso 1 1 calc R U
C21 C 0.1398(4) 0.7231(3) 0.4320(3) 0.0483(9) Uani 1 1 d . .
H21 H 0.1498 0.7574 0.5141 0.058 Uiso 1 1 calc R U
C10 C 0.2062(5) 0.2029(4) -0.3423(4) 0.0616(11) Uani 1 1 d . .
H10A H 0.1457 0.2216 -0.4073 0.074 Uiso 1 1 calc R U
H10B H 0.1410 0.1745 -0.2884 0.074 Uiso 1 1 calc R U
C11 C 0.2418(5) 0.0920(4) -0.3981(4) 0.0766(13) Uani 1 1 d . .
H11A H 0.2962 0.1158 -0.4583 0.115 Uiso 1 1 calc R U
H11B H 0.1439 0.0124 -0.4366 0.115 Uiso 1 1 calc R U
H11C H 0.3080 0.0773 -0.3348 0.115 Uiso 1 1 calc R U
O1W O 0.8284(5) 0.1681(4) 0.2404(3) 0.0720(10) Uani 1 1 d . .
H1WA H 0.767(5) 0.108(4) 0.228(4) 0.07(2) Uiso 1 1 d . .
H1WB H 0.808(6) 0.192(5) 0.181(5) 0.10(2) Uiso 1 1 d . .

loop_
_atom_site_aniso_label
_atom_site_aniso_U_11
_atom_site_aniso_U_22
_atom_site_aniso_U_33
_atom_site_aniso_U_23
_atom_site_aniso_U_13
_atom_site_aniso_U_12
Zn1 0.0293(2) 0.0303(2) 0.0378(2) 0.00305(16) 0.01197(16) 0.01433(16)
O1 0.0331(12) 0.0515(14) 0.0437(13) 0.0079(11) 0.0166(11) 0.0239(11)
O3 0.0294(12) 0.0323(13) 0.0580(15) -0.0023(12) 0.0080(11) 0.0121(10)
O2 0.0390(14) 0.0543(16) 0.0585(16) -0.0110(14) 0.0065(13) 0.0253(13)
O5 0.0383(14) 0.0474(15) 0.0704(18) -0.0176(13) 0.0013(13) 0.0161(12)
O4 0.0398(15) 0.0669(18) 0.093(2) -0.0291(16) 0.0028(14) 0.0312(14)
N1 0.0322(14) 0.0300(14) 0.0375(15) 0.0045(12) 0.0119(12) 0.0138(12)
N2 0.0428(16) 0.0340(16) 0.0373(16) 0.0066(13) 0.0143(13) 0.0164(13)
C7 0.0326(18) 0.0355(19) 0.043(2) 0.0133(17) 0.0156(16) 0.0178(16)
C12 0.0319(18) 0.0341(19) 0.055(2) 0.0022(17) 0.0113(17) 0.0144(16)
C20 0.046(2) 0.039(2) 0.050(2) 0.0168(17) 0.0152(17) 0.0240(17)
C2 0.0294(17) 0.0350(18) 0.0360(18) 0.0028(15) 0.0096(14) 0.0127(15)
C8 0.0327(18) 0.046(2) 0.041(2) 0.0042(17) 0.0116(16) 0.0221(17)
C5 0.0359(19) 0.040(2) 0.041(2) -0.0031(16) 0.0064(16) 0.0150(16)
C1 0.0321(17) 0.0411(19) 0.0348(18) 0.0090(16) 0.0121(15) 0.0194(16)
C16 0.0301(17) 0.0321(18) 0.054(2) 0.0036(16) 0.0111(16) 0.0122(15)
C4 0.0371(19) 0.042(2) 0.043(2) 0.0014(16) 0.0106(16) 0.0230(16)
C3 0.0285(17) 0.0365(18) 0.0360(18) 0.0042(15) 0.0092(15) 0.0147(15)
C14 0.0382(18) 0.0275(17) 0.0418(19) 0.0056(15) 0.0121(16) 0.0135(15)
C6 0.0277(17) 0.047(2) 0.049(2) 0.0057(17) 0.0093(16) 0.0194(16)
C15 0.0362(19) 0.0342(19) 0.053(2) 0.0023(17) 0.0122(17) 0.0185(16)
C13 0.0303(17) 0.0304(18) 0.056(2) -0.0046(16) 0.0057(16) 0.0094(15)
C17 0.0397(18) 0.0310(19) 0.055(2) 0.0053(17) 0.0131(18) 0.0178(15)
C19 0.054(2) 0.0299(18) 0.047(2) 0.0081(17) 0.0161(18) 0.0179(17)
C22 0.065(2) 0.0328(19) 0.038(2) 0.0030(16) 0.0160(18) 0.0210(18)
C23 0.060(2) 0.042(2) 0.046(2) 0.0079(18) 0.015(2) 0.0288(18)
C18 0.051(2) 0.036(2) 0.042(2) 0.0052(17) 0.0157(17) 0.0204(17)
C9 0.051(2) 0.044(2) 0.041(2) 0.0090(17) 0.0137(17) 0.0212(18)
C21 0.069(2) 0.050(2) 0.0311(19) 0.0078(17) 0.0178(18) 0.032(2)
C10 0.062(3) 0.045(2) 0.052(2) -0.0043(19) 0.009(2) 0.011(2)
C11 0.093(3) 0.051(3) 0.067(3) -0.003(2) 0.010(3) 0.028(2)
O1W 0.066(2) 0.068(3) 0.057(2) 0.0098(19) -0.0007(18) 0.018(2)

loop_
_atom_type_symbol
_atom_type_description
_atom_type_scat_dispersion_real
_atom_type_scat_dispersion_imag
_atom_type_scat_source
C C 0.0033 0.0016 'International Tables Vol C Tables 4.2.6.8 and 6.1.1.4'
H H 0.0000 0.0000 'International Tables Vol C Tables 4.2.6.8 and 6.1.1.4'
N N 0.0061 0.0033 'International Tables Vol C Tables 4.2.6.8 and 6.1.1.4'
O O 0.0106 0.0060 'International Tables Vol C Tables 4.2.6.8 and 6.1.1.4'
Zn Zn 0.2839 1.4301 'International Tables Vol C Tables 4.2.6.8 and 6.1.1.4'

loop_
_geom_angle_atom_site_label_1
_geom_angle_atom_site_label_2
_geom_angle_atom_site_label_3
_geom_angle
_geom_angle_site_symmetry_1
_geom_angle_site_symmetry_3
O1 Zn1 O3 118.42(9) . 1_455
O1 Zn1 N1 126.47(9) . .
O3 Zn1 N1 96.08(9) 1_455 .
O1 Zn1 N2 103.52(10) . .
O3 Zn1 N2 104.93(10) 1_455 .
N1 Zn1 N2 105.37(10) . .
C7 O1 Zn1 115.1(2) . .
C8 O3 Zn1 114.41(19) . 1_655
C5 O5 C9 118.2(2) . .
C16 N1 C12 117.1(3) . .
C16 N1 Zn1 118.9(2) . .
C12 N1 Zn1 124.0(2) . .
C22 N2 C18 116.2(3) . .
C22 N2 Zn1 122.9(2) . .
C18 N2 Zn1 119.2(2) . .
O2 C7 O1 123.1(3) . .
O2 C7 C1 121.0(3) . .
O1 C7 C1 115.8(3) . .
N1 C12 C13 122.7(3) . .
N1 C12 H12 118.6 . .
C13 C12 H12 118.6 . .
C19 C20 C21 117.4(3) . .
C19 C20 C23 119.0(3) . .
C21 C20 C23 123.6(3) . .
C3 C2 C1 120.0(3) . .
C3 C2 H2 120.0 . .
C1 C2 H2 120.0 . .
O4 C8 O3 123.3(3) . .
O4 C8 C3 120.4(3) . .
O3 C8 C3 116.3(3) . .
O5 C5 C6 115.5(3) . .
O5 C5 C4 124.2(3) . .
C6 C5 C4 120.4(3) . .
C6 C1 C2 119.7(3) . .
C6 C1 C7 120.0(3) . .
C2 C1 C7 120.1(3) . .
N1 C16 C15 123.5(3) . .
N1 C16 H16 118.2 . .
C15 C16 H16 118.2 . .
C5 C4 C3 119.7(3) . .
C5 C4 H4 120.2 . .
C3 C4 H4 120.2 . .
C2 C3 C4 120.3(3) . .
C2 C3 C8 121.3(3) . .
C4 C3 C8 118.4(3) . .
C15 C14 C13 116.6(3) . .
C15 C14 C17 120.3(3) . .
C13 C14 C17 123.2(3) . .
C5 C6 C1 119.9(3) . .
C5 C6 H6 120.1 . .
C1 C6 H6 120.1 . .
C16 C15 C14 120.0(3) . .
C16 C15 H15 120.0 . .
C14 C15 H15 120.0 . .
C12 C13 C14 120.1(3) . .
C12 C13 H13 120.0 . .
C14 C13 H13 120.0 . .
C17 C17 C14 127.4(4) 2_686 .
C17 C17 H17 116.3 2_686 .
C14 C17 H17 116.3 . .
C18 C19 C20 119.7(3) . .
C18 C19 H19 120.1 . .
C20 C19 H19 120.1 . .
N2 C22 C21 123.7(3) . .
N2 C22 H22 118.2 . .
C21 C22 H22 118.2 . .
C23 C23 C20 126.2(4) 2_566 .
C23 C23 H23 116.9 2_566 .
C20 C23 H23 116.9 . .
N2 C18 C19 123.7(3) . .
N2 C18 H18 118.2 . .
C19 C18 H18 118.2 . .
O5 C9 C10 108.3(3) . .
O5 C9 H9A 110.0 . .
C10 C9 H9A 110.0 . .
O5 C9 H9B 110.0 . .
C10 C9 H9B 110.0 . .
H9A C9 H9B 108.4 . .
C22 C21 C20 119.1(3) . .
C22 C21 H21 120.5 . .
C20 C21 H21 120.5 . .
C9 C10 C11 112.1(3) . .
C9 C10 H10A 109.2 . .
C11 C10 H10A 109.2 . .
C9 C10 H10B 109.2 . .
C11 C10 H10B 109.2 . .
H10A C10 H10B 107.9 . .
C10 C11 H11A 109.5 . .
C10 C11 H11B 109.5 . .
H11A C11 H11B 109.5 . .
C10 C11 H11C 109.5 . .
H11A C11 H11C 109.5 . .
H11B C11 H11C 109.5 . .
H1WA O1W H1WB 103(5) . .

loop_
_geom_bond_atom_site_label_1
_geom_bond_atom_site_label_2
_geom_bond_distance
_geom_bond_site_symmetry_2
Zn1 O1 1.9264(19) .
Zn1 O3 1.938(2) 1_455
Zn1 N1 2.048(2) .
Zn1 N2 2.068(3) .
O1 C7 1.292(3) .
O3 C8 1.283(4) .
O3 Zn1 1.938(2) 1_655
O2 C7 1.226(4) .
O5 C5 1.375(4) .
O5 C9 1.430(4) .
O4 C8 1.225(4) .
N1 C16 1.330(4) .
N1 C12 1.347(4) .
N2 C22 1.344(4) .
N2 C18 1.338(4) .
C7 C1 1.500(4) .
C12 C13 1.374(4) .
C12 H12 0.9300 .
C20 C19 1.379(4) .
C20 C21 1.390(4) .
C20 C23 1.487(5) .
C2 C3 1.383(4) .
C2 C1 1.397(4) .
C2 H2 0.9300 .
C8 C3 1.498(4) .
C5 C6 1.395(4) .
C5 C4 1.382(4) .
C1 C6 1.391(4) .
C16 C15 1.373(4) .
C16 H16 0.9300 .
C4 C3 1.396(4) .
C4 H4 0.9300 .
C14 C15 1.383(4) .
C14 C13 1.395(4) .
C14 C17 1.460(4) .
C6 H6 0.9300 .
C15 H15 0.9300 .
C13 H13 0.9300 .
C17 C17 1.324(6) 2_686
C17 H17 0.9300 .
C19 C18 1.372(4) .
C19 H19 0.9300 .
C22 C21 1.377(4) .
C22 H22 0.9300 .
C23 C23 1.283(6) 2_566
C23 H23 0.9300 .
C18 H18 0.9300 .
C9 C10 1.493(5) .
C9 H9A 0.9700 .
C9 H9B 0.9700 .
C21 H21 0.9300 .
C10 C11 1.511(5) .
C10 H10A 0.9700 .
C10 H10B 0.9700 .
C11 H11A 0.9600 .
C11 H11B 0.9600 .
C11 H11C 0.9600 .
O1W H1WA 0.67(4) .
O1W H1WB 0.80(5) .
